data_8102255
loop_
_publ_author_name
'Brian O. Patrick'
'Brian A. Mendelsohn'
'Marco A. Ciufolini'

_publ_section_title
;
 Crystal structure of
 N-((2aR,2a1S,3S,5aS,7R)-3,7-dihydroxy-2a,2a1,3,5a,6,7-hexahydroindeno[1,7-cd]-isoxazol-5a-yl)acetamide,
 C11H14N2O4
;
_journal_issue 3
_journal_name_full 'Zeitschrift f\"ur Kristallographie - New Crystal Structures'
_journal_page_first 203
_journal_volume 223
_journal_year 2008
_chemical_formula_sum 'C11 H14 N2 O4'
_chemical_formula_weight 238.24
_chemical_name_systematic
;
 N-((2aR,2a^1^S,3S,5aS,7R)-3,7-dihydroxy-2a,2a^1^,3,5a,6,
7-hexahydroindeno[1,7-cd]isoxazol-5a-yl)acetamide
;
_space_group_IT_number 19
_symmetry_cell_setting orthorhombic
_symmetry_space_group_name_Hall 'P 2ac 2ab'
_symmetry_space_group_name_H-M 'P 21 21 21'
_atom_sites_solution_hydrogens geom
_atom_sites_solution_primary direct
_atom_sites_solution_secondary difmap
_audit_creation_method SHELXL-97
_cell_angle_alpha 90.00
_cell_angle_beta 90.00
_cell_angle_gamma 90.00
_cell_formula_units_Z 4
_cell_length_a 7.1918(11)
_cell_length_b 9.5690(14)
_cell_length_c 14.822(2)
_cell_measurement_reflns_used 3384
_cell_measurement_temperature 173(2)
_cell_measurement_theta_max 27.98
_cell_measurement_theta_min 2.53
_cell_volume 1020.0(3)
_computing_cell_refinement 'SAINT (Bruker, 2003)'
_computing_data_collection 'SAINT (Bruker, 2003)'
_computing_data_reduction 'SAINT (Bruker, 2003)'
_computing_molecular_graphics 'ORTEP3 for Windows (Farrugia, 1997)'
_computing_publication_material 'WinGx (Farrugia, 1999)'
_computing_structure_refinement 'SHELXL-97 (Sheldrick, 1997)'
_computing_structure_solution 'SIR-97 (Altomare, 1999)'
_diffrn_ambient_temperature 173(2)
_diffrn_measured_fraction_theta_full 1.000
_diffrn_measured_fraction_theta_max 1.000
_diffrn_measurement_device_type 'Bruker X8 APEX II'
_diffrn_measurement_method 'area detector'
_diffrn_radiation_monochromator graphite
_diffrn_radiation_source 'fine-focus sealed tube'
_diffrn_radiation_type MoK\a
_diffrn_radiation_wavelength 0.71073
_diffrn_reflns_av_R_equivalents 0.0356
_diffrn_reflns_av_sigmaI/netI 0.0377
_diffrn_reflns_limit_h_max 9
_diffrn_reflns_limit_h_min -8
_diffrn_reflns_limit_k_max 12
_diffrn_reflns_limit_k_min -11
_diffrn_reflns_limit_l_max 19
_diffrn_reflns_limit_l_min -19
_diffrn_reflns_number 10576
_diffrn_reflns_theta_full 28.09
_diffrn_reflns_theta_max 28.09
_diffrn_reflns_theta_min 2.53
_exptl_absorpt_coefficient_mu 0.119
_exptl_absorpt_correction_T_max 0.988
_exptl_absorpt_correction_T_min 0.790
_exptl_absorpt_correction_type multi-scan
_exptl_absorpt_process_details 'SADABS (Bruker, 2003)'
_exptl_crystal_colour colourless
_exptl_crystal_density_diffrn 1.551
_exptl_crystal_density_method 'not measured'
_exptl_crystal_description prism
_exptl_crystal_F_000 504
_exptl_crystal_size_max 0.25
_exptl_crystal_size_mid 0.10
_exptl_crystal_size_min 0.10
_refine_diff_density_max 0.249
_refine_diff_density_min -0.186
_refine_diff_density_rms 0.044
_refine_ls_abs_structure_details 'Flack H D (1983), Acta Cryst. A39, 876-881'
_refine_ls_abs_structure_Flack 1.0(11)
_refine_ls_extinction_method none
_refine_ls_goodness_of_fit_ref 1.031
_refine_ls_hydrogen_treatment mixed
_refine_ls_matrix_type full
_refine_ls_number_parameters 167
_refine_ls_number_reflns 2485
_refine_ls_number_restraints 0
_refine_ls_restrained_S_all 1.031
_refine_ls_R_factor_all 0.0489
_refine_ls_R_factor_gt 0.0367
_refine_ls_shift/su_max 0.003
_refine_ls_shift/su_mean 0.000
_refine_ls_structure_factor_coef Fsqd
_refine_ls_weighting_details 'calc w=1/[\s^2^(Fo^2^)+(0.0367P)^2^+0.2803P] where P=(Fo^2^+2Fc^2^)/3'
_refine_ls_weighting_scheme calc
_refine_ls_wR_factor_gt 0.0776
_refine_ls_wR_factor_ref 0.0828
_reflns_number_gt 2108
_reflns_number_total 2485
_reflns_threshold_expression >2sigma(I)
_cod_data_source_file 1267-2215.cff
_cod_data_source_block mc009
_cod_original_sg_symbol_H-M 'P 212121'
_cod_database_code 8102255

loop_
_symmetry_equiv_pos_as_xyz
'x, y, z'
'-x+1/2, -y, z+1/2'
'x+1/2, -y+1/2, -z'
'-x, y+1/2, -z+1/2'

loop_
_atom_site_label
_atom_site_type_symbol
_atom_site_fract_x
_atom_site_fract_y
_atom_site_fract_z
_atom_site_U_iso_or_equiv
_atom_site_adp_type
_atom_site_occupancy
_atom_site_symmetry_multiplicity
_atom_site_calc_flag
_atom_site_refinement_flags
_atom_site_disorder_assembly
_atom_site_disorder_group
C1 C 0.4914(3) 0.06371(19) 0.61600(11) 0.0198(4) Uani 1 1 d . . .
H1 H 0.4232 0.1174 0.5734 0.024 Uiso 1 1 calc R . .
C2 C 0.4089(3) 0.02979(19) 0.69202(11) 0.0208(4) Uani 1 1 d . . .
H2 H 0.2867 0.0640 0.7024 0.025 Uiso 1 1 calc R . .
C3 C 0.4957(3) -0.05895(18) 0.76265(11) 0.0189(4) Uani 1 1 d . . .
H3 H 0.4727 -0.1584 0.7453 0.023 Uiso 1 1 calc R . .
C4 C 0.7042(2) -0.03972(18) 0.76803(11) 0.0179(4) Uani 1 1 d . . .
H4 H 0.7617 -0.1247 0.7956 0.022 Uiso 1 1 calc R . .
C5 C 0.8007(2) -0.00703(18) 0.67907(11) 0.0158(3) Uani 1 1 d . . .
H5 H 0.9034 -0.0748 0.6668 0.019 Uiso 1 1 calc R . .
C6 C 0.6865(2) 0.02299(18) 0.59232(10) 0.0168(4) Uani 1 1 d . . .
C7 C 0.7885(3) 0.1478(2) 0.54729(11) 0.0239(4) Uani 1 1 d . . .
H7A H 0.8523 0.1160 0.4918 0.029 Uiso 1 1 calc R . .
H7B H 0.6975 0.2209 0.5304 0.029 Uiso 1 1 calc R . .
C8 C 0.9314(3) 0.20796(19) 0.61399(12) 0.0200(4) Uani 1 1 d . . .
H8 H 1.0572 0.1730 0.5962 0.024 Uiso 1 1 calc R . .
C9 C 0.8748(2) 0.13415(18) 0.69806(11) 0.0179(4) Uani 1 1 d . . .
C15 C 0.6673(2) -0.22633(19) 0.55227(11) 0.0181(4) Uani 1 1 d . . .
C16 C 0.6826(3) -0.3320(2) 0.47845(12) 0.0251(4) Uani 1 1 d . . .
H16A H 0.7897 -0.3928 0.4899 0.038 Uiso 1 1 calc R . .
H16B H 0.6993 -0.2841 0.4206 0.038 Uiso 1 1 calc R . .
H16C H 0.5690 -0.3884 0.4765 0.038 Uiso 1 1 calc R . .
N10 N 0.8404(2) 0.18482(16) 0.77463(10) 0.0214(3) Uani 1 1 d . . .
N13 N 0.6891(2) -0.09388(16) 0.52864(10) 0.0185(3) Uani 1 1 d . . .
O11 O 0.74347(19) 0.08209(14) 0.82485(8) 0.0217(3) Uani 1 1 d . . .
O12 O 0.4112(2) -0.03782(14) 0.84849(8) 0.0229(3) Uani 1 1 d . . .
O14 O 0.9386(2) 0.35296(15) 0.61734(9) 0.0253(3) Uani 1 1 d . . .
O17 O 0.6397(2) -0.26242(13) 0.63025(8) 0.0246(3) Uani 1 1 d . . .
H13N H 0.709(3) -0.071(2) 0.4747(15) 0.027(6) Uiso 1 1 d . . .
H14O H 0.837(4) 0.378(3) 0.6309(17) 0.041(8) Uiso 1 1 d . . .
H12O H 0.408(4) 0.052(3) 0.8572(16) 0.044(7) Uiso 1 1 d . . .

loop_
_atom_site_aniso_label
_atom_site_aniso_U_11
_atom_site_aniso_U_22
_atom_site_aniso_U_33
_atom_site_aniso_U_23
_atom_site_aniso_U_13
_atom_site_aniso_U_12
C1 0.0237(9) 0.0192(9) 0.0166(8) -0.0013(7) -0.0054(7) 0.0029(8)
C2 0.0195(9) 0.0235(9) 0.0195(9) -0.0051(7) -0.0014(7) 0.0028(8)
C3 0.0263(9) 0.0169(8) 0.0136(7) -0.0026(7) 0.0043(7) -0.0009(8)
C4 0.0250(9) 0.0173(8) 0.0115(7) -0.0010(7) -0.0011(7) 0.0029(7)
C5 0.0177(8) 0.0173(8) 0.0124(7) 0.0001(6) -0.0005(6) 0.0024(7)
C6 0.0247(9) 0.0156(8) 0.0102(7) -0.0004(6) -0.0015(6) -0.0006(8)
C7 0.0336(11) 0.0224(9) 0.0156(8) 0.0028(7) -0.0016(7) -0.0074(9)
C8 0.0188(9) 0.0210(9) 0.0203(8) -0.0003(7) 0.0019(7) -0.0011(8)
C9 0.0151(8) 0.0207(9) 0.0180(8) 0.0002(7) -0.0030(6) 0.0007(7)
C15 0.0191(9) 0.0203(9) 0.0149(8) -0.0016(7) 0.0027(6) -0.0007(8)
C16 0.0360(11) 0.0216(9) 0.0177(8) -0.0052(8) 0.0070(8) -0.0039(9)
N10 0.0233(8) 0.0238(8) 0.0171(7) -0.0007(6) -0.0016(6) -0.0013(7)
N13 0.0279(8) 0.0189(7) 0.0089(7) -0.0016(6) 0.0021(6) -0.0022(7)
O11 0.0297(7) 0.0242(7) 0.0113(5) -0.0024(5) 0.0001(5) -0.0047(6)
O12 0.0330(7) 0.0194(7) 0.0165(6) -0.0013(5) 0.0093(5) -0.0005(6)
O14 0.0256(8) 0.0203(7) 0.0299(7) 0.0003(6) -0.0003(6) -0.0058(6)
O17 0.0417(8) 0.0169(6) 0.0152(6) -0.0003(5) 0.0056(5) -0.0023(6)

loop_
_atom_type_symbol
_atom_type_description
_atom_type_scat_dispersion_real
_atom_type_scat_dispersion_imag
_atom_type_scat_source
C C 0.0033 0.0016 'International Tables Vol C Tables 4.2.6.8 and 6.1.1.4'
H H 0.0000 0.0000 'International Tables Vol C Tables 4.2.6.8 and 6.1.1.4'
N N 0.0061 0.0033 'International Tables Vol C Tables 4.2.6.8 and 6.1.1.4'
O O 0.0106 0.0060 'International Tables Vol C Tables 4.2.6.8 and 6.1.1.4'

loop_
_geom_angle_atom_site_label_1
_geom_angle_atom_site_label_2
_geom_angle_atom_site_label_3
_geom_angle
_geom_angle_site_symmetry_1
_geom_angle_site_symmetry_3
_geom_angle_publ_flag
C2 C1 C6 124.04(16) . . ?
C2 C1 H1 118.0 . . ?
C6 C1 H1 118.0 . . ?
C1 C2 C3 123.73(17) . . ?
C1 C2 H2 118.1 . . ?
C3 C2 H2 118.1 . . ?
O12 C3 C2 111.63(15) . . ?
O12 C3 C4 111.03(14) . . ?
C2 C3 C4 112.61(15) . . ?
O12 C3 H3 107.1 . . ?
C2 C3 H3 107.1 . . ?
C4 C3 H3 107.1 . . ?
O11 C4 C3 108.54(14) . . ?
O11 C4 C5 104.28(14) . . ?
C3 C4 C5 115.53(14) . . ?
O11 C4 H4 109.4 . . ?
C3 C4 H4 109.4 . . ?
C5 C4 H4 109.4 . . ?
C9 C5 C4 100.79(14) . . ?
C9 C5 C6 100.33(13) . . ?
C4 C5 C6 120.94(14) . . ?
C9 C5 H5 111.1 . . ?
C4 C5 H5 111.1 . . ?
C6 C5 H5 111.1 . . ?
N13 C6 C1 111.24(14) . . ?
N13 C6 C5 112.68(14) . . ?
C1 C6 C5 110.46(13) . . ?
N13 C6 C7 107.73(14) . . ?
C1 C6 C7 110.08(15) . . ?
C5 C6 C7 104.38(14) . . ?
C8 C7 C6 109.11(14) . . ?
C8 C7 H7A 109.9 . . ?
C6 C7 H7A 109.9 . . ?
C8 C7 H7B 109.9 . . ?
C6 C7 H7B 109.9 . . ?
H7A C7 H7B 108.3 . . ?
O14 C8 C9 117.01(15) . . ?
O14 C8 C7 114.94(16) . . ?
C9 C8 C7 100.26(14) . . ?
O14 C8 H8 108.0 . . ?
C9 C8 H8 108.0 . . ?
C7 C8 H8 108.0 . . ?
N10 C9 C5 116.89(16) . . ?
N10 C9 C8 128.73(17) . . ?
C5 C9 C8 111.87(14) . . ?
O17 C15 N13 122.65(16) . . ?
O17 C15 C16 120.88(17) . . ?
N13 C15 C16 116.46(16) . . ?
C15 C16 H16A 109.5 . . ?
C15 C16 H16B 109.5 . . ?
H16A C16 H16B 109.5 . . ?
C15 C16 H16C 109.5 . . ?
H16A C16 H16C 109.5 . . ?
H16B C16 H16C 109.5 . . ?
C9 N10 O11 107.66(14) . . ?
C15 N13 C6 124.01(15) . . ?
C15 N13 H13N 121.6(15) . . ?
C6 N13 H13N 114.4(15) . . ?
N10 O11 C4 110.17(12) . . ?
C3 O12 H12O 106.5(16) . . ?
C8 O14 H14O 106.0(19) . . ?

loop_
_geom_bond_atom_site_label_1
_geom_bond_atom_site_label_2
_geom_bond_distance
_geom_bond_site_symmetry_2
_geom_bond_publ_flag
C1 C2 1.314(3) . ?
C1 C6 1.497(3) . ?
C1 H1 0.9500 . ?
C2 C3 1.486(2) . ?
C2 H2 0.9500 . ?
C3 O12 1.425(2) . ?
C3 C4 1.513(3) . ?
C3 H3 1.0000 . ?
C4 O11 1.465(2) . ?
C4 C5 1.522(2) . ?
C4 H4 1.0000 . ?
C5 C9 1.479(2) . ?
C5 C6 1.553(2) . ?
C5 H5 1.0000 . ?
C6 N13 1.464(2) . ?
C6 C7 1.553(2) . ?
C7 C8 1.538(2) . ?
C7 H7A 0.9900 . ?
C7 H7B 0.9900 . ?
C8 O14 1.389(2) . ?
C8 C9 1.489(2) . ?
C8 H8 1.0000 . ?
C9 N10 1.259(2) . ?
C15 O17 1.223(2) . ?
C15 N13 1.324(2) . ?
C15 C16 1.494(2) . ?
C16 H16A 0.9800 . ?
C16 H16B 0.9800 . ?
C16 H16C 0.9800 . ?
N10 O11 1.416(2) . ?
N13 H13N 0.84(2) . ?
O12 H12O 0.87(3) . ?
O14 H14O 0.80(3) . ?

loop_
_geom_torsion_atom_site_label_1
_geom_torsion_atom_site_label_2
_geom_torsion_atom_site_label_3
_geom_torsion_atom_site_label_4
_geom_torsion
_geom_torsion_site_symmetry_1
_geom_torsion_site_symmetry_2
_geom_torsion_site_symmetry_3
_geom_torsion_site_symmetry_4
_geom_torsion_publ_flag
C6 C1 C2 C3 -2.9(3) . . . . ?
C1 C2 C3 O12 158.39(17) . . . . ?
C1 C2 C3 C4 32.7(2) . . . . ?
O12 C3 C4 O11 -41.97(19) . . . . ?
C2 C3 C4 O11 84.04(17) . . . . ?
O12 C3 C4 C5 -158.61(14) . . . . ?
C2 C3 C4 C5 -32.6(2) . . . . ?
O11 C4 C5 C9 -2.36(16) . . . . ?
C3 C4 C5 C9 116.66(16) . . . . ?
O11 C4 C5 C6 -111.44(16) . . . . ?
C3 C4 C5 C6 7.6(2) . . . . ?
C2 C1 C6 N13 102.5(2) . . . . ?
C2 C1 C6 C5 -23.4(2) . . . . ?
C2 C1 C6 C7 -138.15(18) . . . . ?
C9 C5 C6 N13 145.34(14) . . . . ?
C4 C5 C6 N13 -105.33(18) . . . . ?
C9 C5 C6 C1 -89.55(16) . . . . ?
C4 C5 C6 C1 19.8(2) . . . . ?
C9 C5 C6 C7 28.73(16) . . . . ?
C4 C5 C6 C7 138.06(16) . . . . ?
N13 C6 C7 C8 -131.14(16) . . . . ?
C1 C6 C7 C8 107.41(17) . . . . ?
C5 C6 C7 C8 -11.14(19) . . . . ?
C6 C7 C8 O14 -137.60(16) . . . . ?
C6 C7 C8 C9 -11.22(19) . . . . ?
C4 C5 C9 N10 -0.6(2) . . . . ?
C6 C5 C9 N10 123.96(17) . . . . ?
C4 C5 C9 C8 -164.16(14) . . . . ?
C6 C5 C9 C8 -39.64(17) . . . . ?
O14 C8 C9 N10 -3.8(3) . . . . ?
C7 C8 C9 N10 -128.8(2) . . . . ?
O14 C8 C9 C5 157.36(16) . . . . ?
C7 C8 C9 C5 32.38(18) . . . . ?
C5 C9 N10 O11 3.4(2) . . . . ?
C8 C9 N10 O11 163.74(17) . . . . ?
O17 C15 N13 C6 1.2(3) . . . . ?
C16 C15 N13 C6 -177.35(16) . . . . ?
C1 C6 N13 C15 -80.6(2) . . . . ?
C5 C6 N13 C15 44.1(2) . . . . ?
C7 C6 N13 C15 158.70(18) . . . . ?
C9 N10 O11 C4 -4.89(18) . . . . ?
C3 C4 O11 N10 -119.25(14) . . . . ?
C5 C4 O11 N10 4.42(17) . . . . ?

loop_
_cod_related_entry_id
_cod_related_entry_database
_cod_related_entry_code
1 ChemSpider 30653932
